data_7202230
loop_
_publ_author_name
'Zhang, Shu-Ming'
'Hu, Tong-Liang'
'Li, Jian-Rong'
'Du, Jian-Long'
'Bu, Xian-He'

_publ_section_title
;
 Silver(I) coordination architectures with quinoxaline-based N,S-donor
 ligands: structures and luminescent properties
;
_journal_issue 11
_journal_name_full CrystEngComm
_journal_page_first 1595
_journal_paper_doi 10.1039/b807485b
_journal_volume 10
_journal_year 2008
_chemical_formula_sum 'C64 H88 Ag4 Cl4 N8 O16 S8'
_chemical_formula_weight 2055.18
_chemical_name_systematic
;
?
;
_space_group_IT_number 88
_symmetry_cell_setting tetragonal
_symmetry_space_group_name_Hall '-I 4ad'
_symmetry_space_group_name_H-M 'I 41/a :2'
_atom_sites_solution_hydrogens geom
_atom_sites_solution_primary direct
_atom_sites_solution_secondary difmap
_audit_creation_method SHELXL-97
_cell_angle_alpha 90.00
_cell_angle_beta 90.00
_cell_angle_gamma 90.00
_cell_formula_units_Z 4
_cell_length_a 19.486(3)
_cell_length_b 19.486(3)
_cell_length_c 21.706(4)
_cell_measurement_reflns_used 17519
_cell_measurement_temperature 294(2)
_cell_measurement_theta_max 27.9
_cell_measurement_theta_min 3.0
_cell_volume 8242(2)
_computing_cell_refinement 'Bruker XSCANS'
_computing_data_collection 'Bruker XSCANS'
_computing_data_reduction 'Bruker SHELXTL'
_computing_molecular_graphics 'Bruker SHELXTL'
_computing_publication_material 'Bruker SHELXTL'
_computing_structure_refinement 'SHELXL-97 (Sheldrick, 1997)'
_computing_structure_solution 'SHELXS-97 (Sheldrick, 1990)'
_diffrn_ambient_temperature 294(2)
_diffrn_detector_area_resol_mean 0
_diffrn_measured_fraction_theta_full 0.998
_diffrn_measured_fraction_theta_max 0.998
_diffrn_measurement_device_type 'Bruker P4'
_diffrn_measurement_method '\w scans'
_diffrn_radiation_monochromator graphite
_diffrn_radiation_source 'fine-focus sealed tube'
_diffrn_radiation_type MoK\a
_diffrn_radiation_wavelength 0.71073
_diffrn_reflns_av_R_equivalents 0.0544
_diffrn_reflns_av_sigmaI/netI 0.0330
_diffrn_reflns_limit_h_max 23
_diffrn_reflns_limit_h_min -23
_diffrn_reflns_limit_k_max 23
_diffrn_reflns_limit_k_min -23
_diffrn_reflns_limit_l_max 25
_diffrn_reflns_limit_l_min -25
_diffrn_reflns_number 34984
_diffrn_reflns_theta_full 25.00
_diffrn_reflns_theta_max 25.00
_diffrn_reflns_theta_min 3.00
_diffrn_standards_interval_count 0
_diffrn_standards_interval_time 0
_diffrn_standards_number 0
_exptl_absorpt_coefficient_mu 1.333
_exptl_absorpt_correction_T_max 0.8250
_exptl_absorpt_correction_T_min 0.7671
_exptl_absorpt_correction_type multi-scan
_exptl_absorpt_process_details sadabs
_exptl_crystal_colour brown
_exptl_crystal_density_diffrn 1.656
_exptl_crystal_density_method 'not measured'
_exptl_crystal_description block
_exptl_crystal_F_000 4160
_exptl_crystal_size_max 0.21
_exptl_crystal_size_mid 0.18
_exptl_crystal_size_min 0.15
_refine_diff_density_max 0.722
_refine_diff_density_min -0.503
_refine_diff_density_rms 0.082
_refine_ls_extinction_method none
_refine_ls_goodness_of_fit_ref 1.026
_refine_ls_hydrogen_treatment constr
_refine_ls_matrix_type full
_refine_ls_number_parameters 337
_refine_ls_number_reflns 3621
_refine_ls_number_restraints 249
_refine_ls_restrained_S_all 1.313
_refine_ls_R_factor_all 0.0976
_refine_ls_R_factor_gt 0.0640
_refine_ls_shift/su_max 0.000
_refine_ls_shift/su_mean 0.000
_refine_ls_structure_factor_coef Fsqd
_refine_ls_weighting_details 'calc w=1/[\s^2^(Fo^2^)+(0.0719P)^2^+59.4576P] where P=(Fo^2^+2Fc^2^)/3'
_refine_ls_weighting_scheme calc
_refine_ls_wR_factor_gt 0.1563
_refine_ls_wR_factor_ref 0.1809
_reflns_number_gt 2397
_reflns_number_total 3621
_reflns_threshold_expression >2sigma(I)
_cod_data_source_file b807485b.txt
_cod_data_source_block 1
_cod_depositor_comments
;
The following automatic conversions were performed:
'_symmetry_cell_setting' value 'Tetragonal' changed to 'tetragonal'
according to '/home/saulius/struct/CIF-dictionaries/cif_core.dic'
dictionary named 'cif_core.dic' version 2.4.1 from 2010-06-29.

Automatic conversion script
Id: cif_fix_enum 1527 2010-12-29 10:47:43Z saulius 
;
_cod_original_sg_symbol_H-M I4(1)/a
_cod_database_code 7202230

loop_
_symmetry_equiv_pos_as_xyz
'x, y, z'
'-x+1/2, -y, z+1/2'
'-y+3/4, x+1/4, z+1/4'
'y+3/4, -x+3/4, z+3/4'
'x+1/2, y+1/2, z+1/2'
'-x+1, -y+1/2, z+1'
'-y+5/4, x+3/4, z+3/4'
'y+5/4, -x+5/4, z+5/4'
'-x, -y, -z'
'x-1/2, y, -z-1/2'
'y-3/4, -x-1/4, -z-1/4'
'-y-3/4, x-3/4, -z-3/4'
'-x+1/2, -y+1/2, -z+1/2'
'x, y+1/2, -z'
'y-1/4, -x+1/4, -z+1/4'
'-y-1/4, x-1/4, -z-1/4'

loop_
_atom_site_label
_atom_site_type_symbol
_atom_site_fract_x
_atom_site_fract_y
_atom_site_fract_z
_atom_site_U_iso_or_equiv
_atom_site_adp_type
_atom_site_occupancy
_atom_site_symmetry_multiplicity
_atom_site_calc_flag
_atom_site_refinement_flags
_atom_site_disorder_assembly
_atom_site_disorder_group
Ag1 Ag 0.75605(4) 0.34229(4) 0.86962(5) 0.0878(4) Uani 1 1 d . . .
C1 C 0.6402(4) 0.1463(4) 0.8173(4) 0.0526(19) Uani 1 1 d . B .
C2 C 0.5893(4) 0.1319(5) 0.7742(5) 0.070(2) Uani 1 1 d . . .
H2 H 0.5675 0.0895 0.7748 0.084 Uiso 1 1 calc R . .
C3 C 0.5711(5) 0.1793(5) 0.7313(5) 0.084(3) Uani 1 1 d . . .
H3 H 0.5365 0.1693 0.7032 0.100 Uiso 1 1 calc R . .
C4 C 0.6042(5) 0.2432(5) 0.7289(5) 0.086(3) Uani 1 1 d . . .
H4 H 0.5922 0.2750 0.6988 0.103 Uiso 1 1 calc R . .
C5 C 0.6536(5) 0.2586(5) 0.7705(5) 0.075(3) Uani 1 1 d . B .
H5 H 0.6748 0.3013 0.7691 0.090 Uiso 1 1 calc R . .
C6 C 0.6731(4) 0.2109(4) 0.8158(4) 0.059(2) Uani 1 1 d . . .
C7 C 0.7421(4) 0.1799(4) 0.8968(4) 0.053(2) Uani 1 1 d . . .
C8 C 0.7985(5) 0.1949(5) 0.9423(5) 0.070(2) Uani 1 1 d . B .
H8A H 0.8405 0.1742 0.9272 0.084 Uiso 1 1 calc R A 1
H8B H 0.7872 0.1726 0.9809 0.084 Uiso 1 1 calc R A 1
C9 C 0.7095(4) 0.1131(4) 0.8978(4) 0.054(2) Uani 1 1 d . B .
C10 C 0.7339(5) 0.0615(4) 0.9447(4) 0.066(2) Uani 1 1 d . . .
H10A H 0.7255 0.0806 0.9853 0.079 Uiso 1 1 calc R B .
H10B H 0.7832 0.0569 0.9402 0.079 Uiso 1 1 calc R . .
C11 C 0.9069(8) 0.291(2) 0.9547(13) 0.214(15) Uani 0.547(17) 1 d PDU B 1
H11A H 0.9260 0.2561 0.9276 0.257 Uiso 0.547(17) 1 calc PR B 1
H11B H 0.9230 0.3358 0.9422 0.257 Uiso 0.547(17) 1 calc PR B 1
C12 C 0.9225(13) 0.2761(16) 1.0220(17) 0.229(14) Uani 0.547(17) 1 d PDU B 1
H12A H 0.8839 0.2521 1.0402 0.275 Uiso 0.547(17) 1 calc PR B 1
H12B H 0.9623 0.2463 1.0245 0.275 Uiso 0.547(17) 1 calc PR B 1
C13 C 0.936(2) 0.341(2) 1.0583(16) 0.200(15) Uani 0.547(17) 1 d PDU B 1
H13A H 0.9516 0.3289 1.0989 0.300 Uiso 0.547(17) 1 calc PR B 1
H13B H 0.8950 0.3674 1.0610 0.300 Uiso 0.547(17) 1 calc PR B 1
H13C H 0.9712 0.3672 1.0379 0.300 Uiso 0.547(17) 1 calc PR B 1
C14 C 0.7494(8) -0.0545(7) 0.8789(8) 0.074(6) Uani 0.59(2) 1 d PDU B 1
H14A H 0.7435 -0.0245 0.8436 0.088 Uiso 0.59(2) 1 calc PR B 1
H14B H 0.7975 -0.0535 0.8906 0.088 Uiso 0.59(2) 1 calc PR B 1
C15 C 0.7299(10) -0.1259(8) 0.8615(8) 0.092(7) Uani 0.59(2) 1 d PDU B 1
H15A H 0.6815 -0.1268 0.8510 0.110 Uiso 0.59(2) 1 calc PR B 1
H15B H 0.7367 -0.1558 0.8967 0.110 Uiso 0.59(2) 1 calc PR B 1
C16 C 0.7713(16) -0.1532(12) 0.8072(12) 0.142(12) Uani 0.59(2) 1 d PDU B 1
H16A H 0.7562 -0.1989 0.7974 0.213 Uiso 0.59(2) 1 calc PR B 1
H16B H 0.8191 -0.1541 0.8179 0.213 Uiso 0.59(2) 1 calc PR B 1
H16C H 0.7646 -0.1240 0.7721 0.213 Uiso 0.59(2) 1 calc PR B 1
C11' C 0.8434(19) 0.295(2) 1.0109(9) 0.178(14) Uani 0.453(17) 1 d PDU B 2
H11C H 0.7969 0.3039 1.0245 0.214 Uiso 0.453(17) 1 calc PR B 2
H11D H 0.8612 0.2565 1.0349 0.214 Uiso 0.453(17) 1 calc PR B 2
C12' C 0.8878(19) 0.3572(16) 1.0197(17) 0.189(14) Uani 0.453(17) 1 d PDU B 2
H12C H 0.8701 0.3943 0.9944 0.226 Uiso 0.453(17) 1 calc PR B 2
H12D H 0.8854 0.3717 1.0624 0.226 Uiso 0.453(17) 1 calc PR B 2
C13' C 0.9613(18) 0.344(2) 1.003(2) 0.199(16) Uani 0.453(17) 1 d PDU B 2
H13D H 0.9894 0.3481 1.0391 0.298 Uiso 0.453(17) 1 calc PR B 2
H13E H 0.9758 0.3775 0.9730 0.298 Uiso 0.453(17) 1 calc PR B 2
H13F H 0.9657 0.2990 0.9860 0.298 Uiso 0.453(17) 1 calc PR B 2
C14' C 0.7533(14) -0.0836(13) 0.9109(8) 0.099(11) Uani 0.41(2) 1 d PDU B 2
H14C H 0.7997 -0.0765 0.9258 0.119 Uiso 0.41(2) 1 calc PR B 2
H14D H 0.7390 -0.1297 0.9217 0.119 Uiso 0.41(2) 1 calc PR B 2
C15' C 0.7502(13) -0.0735(13) 0.8417(8) 0.076(8) Uani 0.41(2) 1 d PDU B 2
H15C H 0.7666 -0.0280 0.8311 0.091 Uiso 0.41(2) 1 calc PR B 2
H15D H 0.7032 -0.0778 0.8275 0.091 Uiso 0.41(2) 1 calc PR B 2
C16' C 0.795(2) -0.128(2) 0.8102(13) 0.141(17) Uani 0.41(2) 1 d PDU B 2
H16D H 0.7949 -0.1211 0.7664 0.212 Uiso 0.41(2) 1 calc PR B 2
H16E H 0.7779 -0.1730 0.8194 0.212 Uiso 0.41(2) 1 calc PR B 2
H16F H 0.8417 -0.1244 0.8251 0.212 Uiso 0.41(2) 1 calc PR B 2
Cl1 Cl 0.91912(15) 0.06832(15) 0.84916(16) 0.0959(9) Uani 1 1 d D . .
N1 N 0.7231(3) 0.2267(3) 0.8577(3) 0.0556(17) Uani 1 1 d . B .
N2 N 0.6599(3) 0.0981(3) 0.8597(3) 0.0545(17) Uani 1 1 d . . .
O1 O 0.9536(7) 0.0719(8) 0.7897(5) 0.125(6) Uani 0.64(2) 1 d PDU C 1
O2 O 0.9155(9) -0.0034(6) 0.8619(10) 0.161(9) Uani 0.64(2) 1 d PDU C 1
O3 O 0.9499(10) 0.1093(10) 0.8934(8) 0.159(10) Uani 0.64(2) 1 d PDU C 1
O4 O 0.8498(5) 0.0908(6) 0.8347(7) 0.089(5) Uani 0.64(2) 1 d PDU C 1
O1' O 0.9677(12) 0.0254(12) 0.8293(13) 0.190(17) Uani 0.36(2) 1 d PDU C 2
O2' O 0.9077(12) 0.0263(12) 0.9000(9) 0.111(10) Uani 0.36(2) 1 d PDU C 2
O3' O 0.9471(12) 0.1290(8) 0.8735(11) 0.081(7) Uani 0.36(2) 1 d PDU C 2
O4' O 0.8627(13) 0.0787(17) 0.8151(15) 0.24(3) Uani 0.36(2) 1 d PDU C 2
S1 S 0.8154(5) 0.2865(3) 0.9580(5) 0.083(3) Uani 0.547(17) 1 d PDU B 1
S2 S 0.69748(13) -0.02293(12) 0.94276(14) 0.0790(8) Uani 1 1 d DU B .
S1' S 0.8439(4) 0.2734(4) 0.9308(4) 0.067(2) Uani 0.453(17) 1 d PDU B 2

loop_
_atom_site_aniso_label
_atom_site_aniso_U_11
_atom_site_aniso_U_22
_atom_site_aniso_U_33
_atom_site_aniso_U_23
_atom_site_aniso_U_13
_atom_site_aniso_U_12
Ag1 0.0681(5) 0.0495(5) 0.1457(9) -0.0002(4) -0.0114(5) -0.0005(3)
C1 0.044(4) 0.051(4) 0.063(5) -0.003(4) 0.000(4) 0.001(4)
C2 0.057(5) 0.064(5) 0.089(7) 0.002(5) -0.010(5) -0.002(4)
C3 0.072(6) 0.085(7) 0.094(8) 0.005(6) -0.028(6) -0.002(5)
C4 0.080(7) 0.076(7) 0.101(8) 0.017(6) -0.020(6) 0.008(6)
C5 0.071(6) 0.058(5) 0.094(7) 0.014(5) -0.014(5) -0.006(5)
C6 0.047(4) 0.054(5) 0.074(6) -0.002(4) 0.001(4) 0.006(4)
C7 0.046(4) 0.049(4) 0.066(6) -0.007(4) 0.000(4) 0.001(3)
C8 0.067(6) 0.061(5) 0.081(7) 0.001(5) -0.014(5) -0.007(4)
C9 0.052(5) 0.049(4) 0.061(5) -0.001(4) 0.010(4) 0.004(4)
C10 0.073(6) 0.060(5) 0.065(6) 0.003(4) 0.000(4) 0.000(4)
C11 0.212(17) 0.212(17) 0.219(17) 0.005(10) -0.007(10) 0.000(10)
C12 0.229(16) 0.225(16) 0.234(16) 0.008(10) -0.008(10) 0.002(10)
C13 0.192(17) 0.199(17) 0.209(18) -0.008(11) -0.004(11) 0.000(11)
C14 0.066(8) 0.063(9) 0.092(11) -0.005(8) 0.004(8) 0.012(7)
C15 0.092(10) 0.084(11) 0.100(12) -0.010(9) 0.005(9) 0.003(9)
C16 0.148(16) 0.129(15) 0.149(16) -0.007(11) 0.018(11) 0.001(11)
C11' 0.183(17) 0.174(16) 0.177(16) -0.004(10) 0.000(10) -0.010(10)
C12' 0.195(16) 0.185(16) 0.187(16) -0.005(10) -0.005(10) -0.001(10)
C13' 0.198(19) 0.199(19) 0.198(19) -0.002(12) 0.001(12) -0.013(12)
C14' 0.100(14) 0.090(14) 0.107(15) 0.013(11) -0.008(11) 0.011(11)
C15' 0.073(11) 0.079(13) 0.075(12) 0.004(10) 0.015(10) 0.011(10)
C16' 0.14(2) 0.14(2) 0.14(2) -0.003(12) 0.015(12) 0.008(13)
Cl1 0.0822(19) 0.089(2) 0.117(2) -0.0025(17) 0.0230(17) -0.0102(15)
N1 0.050(4) 0.047(4) 0.071(5) -0.001(3) -0.001(3) -0.003(3)
N2 0.045(4) 0.051(4) 0.067(5) -0.003(3) 0.001(3) 0.001(3)
O1 0.115(8) 0.132(9) 0.127(9) -0.020(7) 0.049(7) -0.027(6)
O2 0.161(11) 0.146(11) 0.175(11) 0.014(8) 0.012(8) -0.001(8)
O3 0.161(13) 0.171(14) 0.145(13) -0.027(10) -0.036(10) 0.008(10)
O4 0.080(7) 0.102(8) 0.085(8) -0.017(6) -0.004(6) 0.006(6)
O1' 0.192(19) 0.191(19) 0.187(19) -0.007(9) 0.006(9) 0.016(9)
O2' 0.114(12) 0.113(12) 0.108(12) 0.024(8) 0.008(8) -0.008(8)
O3' 0.079(11) 0.087(11) 0.078(11) 0.004(9) -0.001(8) -0.013(9)
O4' 0.25(3) 0.24(3) 0.24(3) -0.010(13) -0.012(13) 0.005(13)
S1 0.069(4) 0.072(3) 0.108(6) -0.013(3) -0.020(4) -0.006(3)
S2 0.0763(16) 0.0572(13) 0.104(2) 0.0189(13) -0.0075(14) -0.0033(12)
S1' 0.046(4) 0.070(4) 0.085(5) -0.008(3) 0.002(3) -0.005(3)

loop_
_atom_type_symbol
_atom_type_description
_atom_type_scat_dispersion_real
_atom_type_scat_dispersion_imag
_atom_type_scat_source
C C 0.0033 0.0016 'International Tables Vol C Tables 4.2.6.8 and 6.1.1.4'
H H 0.0000 0.0000 'International Tables Vol C Tables 4.2.6.8 and 6.1.1.4'
N N 0.0061 0.0033 'International Tables Vol C Tables 4.2.6.8 and 6.1.1.4'
O O 0.0106 0.0060 'International Tables Vol C Tables 4.2.6.8 and 6.1.1.4'
S S 0.1246 0.1234 'International Tables Vol C Tables 4.2.6.8 and 6.1.1.4'
Cl Cl 0.1484 0.1585 'International Tables Vol C Tables 4.2.6.8 and 6.1.1.4'
Ag Ag -0.8971 1.1015 'International Tables Vol C Tables 4.2.6.8 and 6.1.1.4'

loop_
_geom_angle_atom_site_label_1
_geom_angle_atom_site_label_2
_geom_angle_atom_site_label_3
_geom_angle
_geom_angle_site_symmetry_1
_geom_angle_site_symmetry_3
_geom_angle_publ_flag
N1 Ag1 N2 107.9(2) . 16_657 ?
N1 Ag1 S2 140.04(19) . 16_657 ?
N2 Ag1 S2 76.49(17) 16_657 16_657 ?
N1 Ag1 S1 78.1(2) . . ?
N2 Ag1 S1 118.4(3) 16_657 . ?
S2 Ag1 S1 136.08(17) 16_657 . ?
N1 Ag1 S1' 74.7(2) . . ?
N2 Ag1 S1' 137.8(3) 16_657 . ?
S2 Ag1 S1' 129.12(17) 16_657 . ?
S1 Ag1 S1' 19.35(16) . . ?
N2 C1 C2 120.8(8) . . ?
N2 C1 C6 120.0(7) . . ?
C2 C1 C6 119.2(8) . . ?
C3 C2 C1 120.6(9) . . ?
C3 C2 H2 119.7 . . ?
C1 C2 H2 119.7 . . ?
C2 C3 C4 120.5(9) . . ?
C2 C3 H3 119.7 . . ?
C4 C3 H3 119.7 . . ?
C5 C4 C3 119.9(10) . . ?
C5 C4 H4 120.1 . . ?
C3 C4 H4 120.1 . . ?
C4 C5 C6 120.9(9) . . ?
C4 C5 H5 119.5 . . ?
C6 C5 H5 119.5 . . ?
N1 C6 C5 120.6(8) . . ?
N1 C6 C1 120.6(7) . . ?
C5 C6 C1 118.8(8) . . ?
N1 C7 C9 121.0(7) . . ?
N1 C7 C8 120.0(7) . . ?
C9 C7 C8 119.0(8) . . ?
C7 C8 S1' 115.9(7) . . ?
C7 C8 S1 116.0(7) . . ?
S1' C8 S1 27.0(2) . . ?
C7 C8 H8A 108.3 . . ?
S1' C8 H8A 83.8 . . ?
S1 C8 H8A 108.3 . . ?
C7 C8 H8B 108.3 . . ?
S1' C8 H8B 128.1 . . ?
S1 C8 H8B 108.3 . . ?
H8A C8 H8B 107.4 . . ?
N2 C9 C7 121.1(7) . . ?
N2 C9 C10 120.8(7) . . ?
C7 C9 C10 118.1(8) . . ?
C9 C10 S2 118.1(6) . . ?
C9 C10 H10A 107.8 . . ?
S2 C10 H10A 107.8 . . ?
C9 C10 H10B 107.8 . . ?
S2 C10 H10B 107.8 . . ?
H10A C10 H10B 107.1 . . ?
C12 C11 S1 98.8(8) . . ?
C12 C11 H11A 112.0 . . ?
S1 C11 H11A 112.0 . . ?
C12 C11 H11B 112.0 . . ?
S1 C11 H11B 112.0 . . ?
H11A C11 H11B 109.7 . . ?
C13 C12 C11 112.3(13) . . ?
C13 C12 H12A 109.1 . . ?
C11 C12 H12A 109.1 . . ?
C13 C12 H12B 109.1 . . ?
C11 C12 H12B 109.1 . . ?
H12A C12 H12B 107.9 . . ?
C12 C13 H13A 109.5 . . ?
C12 C13 H13B 109.5 . . ?
H13A C13 H13B 109.5 . . ?
C12 C13 H13C 109.5 . . ?
H13A C13 H13C 109.5 . . ?
H13B C13 H13C 109.5 . . ?
C15 C14 S2 111.5(10) . . ?
C15 C14 H14A 109.3 . . ?
S2 C14 H14A 109.3 . . ?
C15 C14 H14B 109.3 . . ?
S2 C14 H14B 109.3 . . ?
H14A C14 H14B 108.0 . . ?
C14 C15 C16 112.8(12) . . ?
C14 C15 H15A 109.0 . . ?
C16 C15 H15A 109.0 . . ?
C14 C15 H15B 109.0 . . ?
C16 C15 H15B 109.0 . . ?
H15A C15 H15B 107.8 . . ?
C15 C16 H16A 109.5 . . ?
C15 C16 H16B 109.5 . . ?
H16A C16 H16B 109.5 . . ?
C15 C16 H16C 109.5 . . ?
H16A C16 H16C 109.5 . . ?
H16B C16 H16C 109.5 . . ?
C12' C11' S1' 107.8(14) . . ?
C12' C11' H11C 110.1 . . ?
S1' C11' H11C 110.1 . . ?
C12' C11' H11D 110.1 . . ?
S1' C11' H11D 110.1 . . ?
H11C C11' H11D 108.5 . . ?
C13' C12' C11' 112.4(11) . . ?
C13' C12' H12C 109.1 . . ?
C11' C12' H12C 109.1 . . ?
C13' C12' H12D 109.1 . . ?
C11' C12' H12D 109.1 . . ?
H12C C12' H12D 107.9 . . ?
C12' C13' H13D 109.5 . . ?
C12' C13' H13E 109.5 . . ?
H13D C13' H13E 109.5 . . ?
C12' C13' H13F 109.5 . . ?
H13D C13' H13F 109.5 . . ?
H13E C13' H13F 109.5 . . ?
C15' C14' S2 106.2(12) . . ?
C15' C14' H14C 110.5 . . ?
S2 C14' H14C 110.5 . . ?
C15' C14' H14D 110.5 . . ?
S2 C14' H14D 110.5 . . ?
H14C C14' H14D 108.7 . . ?
C14' C15' C16' 109.0(12) . . ?
C14' C15' H15C 109.9 . . ?
C16' C15' H15C 109.9 . . ?
C14' C15' H15D 109.9 . . ?
C16' C15' H15D 109.9 . . ?
H15C C15' H15D 108.3 . . ?
C15' C16' H16D 109.5 . . ?
C15' C16' H16E 109.5 . . ?
H16D C16' H16E 109.5 . . ?
C15' C16' H16F 109.5 . . ?
H16D C16' H16F 109.5 . . ?
H16E C16' H16F 109.5 . . ?
O1' Cl1 O4' 119.9(14) . . ?
O1' Cl1 O3 106.1(17) . . ?
O4' Cl1 O3 130.6(18) . . ?
O1' Cl1 O2' 90.0(7) . . ?
O4' Cl1 O2' 113.2(14) . . ?
O3 Cl1 O2' 81.9(13) . . ?
O1' Cl1 O3' 112.0(12) . . ?
O4' Cl1 O3' 113.5(13) . . ?
O3 Cl1 O3' 24.0(13) . . ?
O2' Cl1 O3' 105.0(11) . . ?
O1' Cl1 O2 58.9(12) . . ?
O4' Cl1 O2 102.4(16) . . ?
O3 Cl1 O2 116.9(10) . . ?
O2' Cl1 O2 42.4(10) . . ?
O3' Cl1 O2 140.4(12) . . ?
O1' Cl1 O4 141.1(15) . . ?
O4' Cl1 O4 22.1(18) . . ?
O3 Cl1 O4 112.2(9) . . ?
O2' Cl1 O4 101.5(11) . . ?
O3' Cl1 O4 100.8(12) . . ?
O2 Cl1 O4 106.9(8) . . ?
O1' Cl1 O1 54.3(12) . . ?
O4' Cl1 O1 83.2(17) . . ?
O3 Cl1 O1 112.8(10) . . ?
O2' Cl1 O1 143.5(11) . . ?
O3' Cl1 O1 96.6(11) . . ?
O2 Cl1 O1 103.9(9) . . ?
O4 Cl1 O1 102.9(7) . . ?
C7 N1 C6 118.6(7) . . ?
C7 N1 Ag1 121.4(5) . . ?
C6 N1 Ag1 118.8(5) . . ?
C9 N2 C1 118.6(7) . . ?
C9 N2 Ag1 117.8(5) . 11_667 ?
C1 N2 Ag1 122.6(5) . 11_667 ?
C11 S1 C8 102.5(14) . . ?
C11 S1 Ag1 114.4(12) . . ?
C8 S1 Ag1 101.4(4) . . ?
C14' S2 C10 112.6(12) . . ?
C14' S2 C14 29.1(8) . . ?
C10 S2 C14 96.2(6) . . ?
C14' S2 Ag1 112.8(9) . 11_667 ?
C10 S2 Ag1 102.6(3) . 11_667 ?
C14 S2 Ag1 95.1(6) . 11_667 ?
C8 S1' C11' 93.3(11) . . ?
C8 S1' Ag1 101.0(4) . . ?
C11' S1' Ag1 112.5(16) . . ?

loop_
_geom_bond_atom_site_label_1
_geom_bond_atom_site_label_2
_geom_bond_distance
_geom_bond_site_symmetry_2
_geom_bond_publ_flag
Ag1 N1 2.356(6) . ?
Ag1 N2 2.461(7) 16_657 ?
Ag1 S2 2.478(3) 16_657 ?
Ag1 S1 2.490(7) . ?
Ag1 S1' 2.549(7) . ?
C1 N2 1.370(10) . ?
C1 C2 1.392(12) . ?
C1 C6 1.413(11) . ?
C2 C3 1.359(13) . ?
C2 H2 0.9300 . ?
C3 C4 1.404(14) . ?
C3 H3 0.9300 . ?
C4 C5 1.353(13) . ?
C4 H4 0.9300 . ?
C5 C6 1.406(12) . ?
C5 H5 0.9300 . ?
C6 N1 1.367(10) . ?
C7 N1 1.300(10) . ?
C7 C9 1.449(11) . ?
C7 C8 1.506(12) . ?
C8 S1' 1.786(11) . ?
C8 S1 1.847(11) . ?
C8 H8A 0.9700 . ?
C8 H8B 0.9700 . ?
C9 N2 1.305(10) . ?
C9 C10 1.508(12) . ?
C10 S2 1.793(9) . ?
C10 H10A 0.9700 . ?
C10 H10B 0.9700 . ?
C11 C12 1.518(13) . ?
C11 S1 1.786(13) . ?
C11 H11A 0.9700 . ?
C11 H11B 0.9700 . ?
C12 C13 1.511(13) . ?
C12 H12A 0.9700 . ?
C12 H12B 0.9700 . ?
C13 H13A 0.9600 . ?
C13 H13B 0.9600 . ?
C13 H13C 0.9600 . ?
C14 C15 1.491(12) . ?
C14 S2 1.823(11) . ?
C14 H14A 0.9700 . ?
C14 H14B 0.9700 . ?
C15 C16 1.524(12) . ?
C15 H15A 0.9700 . ?
C15 H15B 0.9700 . ?
C16 H16A 0.9600 . ?
C16 H16B 0.9600 . ?
C16 H16C 0.9600 . ?
C11' C12' 1.509(13) . ?
C11' S1' 1.787(13) . ?
C11' H11C 0.9700 . ?
C11' H11D 0.9700 . ?
C12' C13' 1.499(13) . ?
C12' H12C 0.9700 . ?
C12' H12D 0.9700 . ?
C13' H13D 0.9600 . ?
C13' H13E 0.9600 . ?
C13' H13F 0.9600 . ?
C14' C15' 1.516(13) . ?
C14' S2 1.750(12) . ?
C14' H14C 0.9700 . ?
C14' H14D 0.9700 . ?
C15' C16' 1.542(13) . ?
C15' H15C 0.9700 . ?
C15' H15D 0.9700 . ?
C16' H16D 0.9600 . ?
C16' H16E 0.9600 . ?
C16' H16F 0.9600 . ?
Cl1 O1' 1.335(12) . ?
Cl1 O4' 1.341(12) . ?
Cl1 O3 1.386(10) . ?
Cl1 O2' 1.393(11) . ?
Cl1 O3' 1.406(11) . ?
Cl1 O2 1.426(10) . ?
Cl1 O4 1.455(9) . ?
Cl1 O1 1.456(9) . ?
N2 Ag1 2.461(7) 11_667 ?
S2 Ag1 2.478(3) 11_667 ?

loop_
_geom_torsion_atom_site_label_1
_geom_torsion_atom_site_label_2
_geom_torsion_atom_site_label_3
_geom_torsion_atom_site_label_4
_geom_torsion
_geom_torsion_site_symmetry_1
_geom_torsion_site_symmetry_2
_geom_torsion_site_symmetry_3
_geom_torsion_site_symmetry_4
_geom_torsion_publ_flag
N2 C1 C2 C3 -178.4(9) . . . . ?
C6 C1 C2 C3 -0.2(14) . . . . ?
C1 C2 C3 C4 1.1(16) . . . . ?
C2 C3 C4 C5 -1.5(17) . . . . ?
C3 C4 C5 C6 0.9(17) . . . . ?
C4 C5 C6 N1 179.9(9) . . . . ?
C4 C5 C6 C1 -0.1(15) . . . . ?
N2 C1 C6 N1 -2.1(12) . . . . ?
C2 C1 C6 N1 179.7(8) . . . . ?
N2 C1 C6 C5 177.9(8) . . . . ?
C2 C1 C6 C5 -0.3(12) . . . . ?
N1 C7 C8 S1' -8.8(12) . . . . ?
C9 C7 C8 S1' 171.4(7) . . . . ?
N1 C7 C8 S1 21.2(12) . . . . ?
C9 C7 C8 S1 -158.6(8) . . . . ?
N1 C7 C9 N2 -0.6(12) . . . . ?
C8 C7 C9 N2 179.2(8) . . . . ?
N1 C7 C9 C10 -179.7(8) . . . . ?
C8 C7 C9 C10 0.1(11) . . . . ?
N2 C9 C10 S2 4.7(11) . . . . ?
C7 C9 C10 S2 -176.1(6) . . . . ?
S1 C11 C12 C13 -99(3) . . . . ?
S2 C14 C15 C16 178.7(18) . . . . ?
S1' C11' C12' C13' -63(4) . . . . ?
S2 C14' C15' C16' -177(3) . . . . ?
C9 C7 N1 C6 -2.0(12) . . . . ?
C8 C7 N1 C6 178.1(8) . . . . ?
C9 C7 N1 Ag1 165.6(5) . . . . ?
C8 C7 N1 Ag1 -14.2(11) . . . . ?
C5 C6 N1 C7 -176.6(8) . . . . ?
C1 C6 N1 C7 3.3(12) . . . . ?
C5 C6 N1 Ag1 15.4(11) . . . . ?
C1 C6 N1 Ag1 -164.6(6) . . . . ?
N2 Ag1 N1 C7 -114.0(6) 16_657 . . . ?
S2 Ag1 N1 C7 155.8(5) 16_657 . . . ?
S1 Ag1 N1 C7 2.4(7) . . . . ?
S1' Ag1 N1 C7 22.0(6) . . . . ?
N2 Ag1 N1 C6 53.6(6) 16_657 . . . ?
S2 Ag1 N1 C6 -36.6(7) 16_657 . . . ?
S1 Ag1 N1 C6 170.0(7) . . . . ?
S1' Ag1 N1 C6 -170.4(7) . . . . ?
C7 C9 N2 C1 1.8(11) . . . . ?
C10 C9 N2 C1 -179.1(7) . . . . ?
C7 C9 N2 Ag1 -166.8(6) . . . 11_667 ?
C10 C9 N2 Ag1 12.3(10) . . . 11_667 ?
C2 C1 N2 C9 177.6(8) . . . . ?
C6 C1 N2 C9 -0.5(11) . . . . ?
C2 C1 N2 Ag1 -14.3(10) . . . 11_667 ?
C6 C1 N2 Ag1 167.5(6) . . . 11_667 ?
C12 C11 S1 C8 -89.9(19) . . . . ?
C12 C11 S1 Ag1 161.3(17) . . . . ?
C7 C8 S1 C11 -134.7(12) . . . . ?
S1' C8 S1 C11 -38.3(12) . . . . ?
C7 C8 S1 Ag1 -16.3(9) . . . . ?
S1' C8 S1 Ag1 80.1(8) . . . . ?
N1 Ag1 S1 C11 116.4(14) . . . . ?
N2 Ag1 S1 C11 -139.5(14) 16_657 . . . ?
S2 Ag1 S1 C11 -39.1(15) 16_657 . . . ?
S1' Ag1 S1 C11 38.6(15) . . . . ?
N1 Ag1 S1 C8 7.0(5) . . . . ?
N2 Ag1 S1 C8 111.1(6) 16_657 . . . ?
S2 Ag1 S1 C8 -148.6(4) 16_657 . . . ?
S1' Ag1 S1 C8 -70.8(7) . . . . ?
C15' C14' S2 C10 -78(2) . . . . ?
C15' C14' S2 C14 -18.2(17) . . . . ?
C15' C14' S2 Ag1 38(2) . . . 11_667 ?
C9 C10 S2 C14' 104.1(10) . . . . ?
C9 C10 S2 C14 79.2(9) . . . . ?
C9 C10 S2 Ag1 -17.4(7) . . . 11_667 ?
C15 C14 S2 C14' 56(2) . . . . ?
C15 C14 S2 C10 -177.1(15) . . . . ?
C15 C14 S2 Ag1 -73.8(15) . . . 11_667 ?
C7 C8 S1' C11' 136.6(16) . . . . ?
S1 C8 S1' C11' 39.6(15) . . . . ?
C7 C8 S1' Ag1 22.9(9) . . . . ?
S1 C8 S1' Ag1 -74.1(7) . . . . ?
C12' C11' S1' C8 173(2) . . . . ?
C12' C11' S1' Ag1 -84(2) . . . . ?
N1 Ag1 S1' C8 -20.2(5) . . . . ?
N2 Ag1 S1' C8 79.8(6) 16_657 . . . ?
S2 Ag1 S1' C8 -163.6(4) 16_657 . . . ?
S1 Ag1 S1' C8 77.3(7) . . . . ?
N1 Ag1 S1' C11' -118.5(11) . . . . ?
N2 Ag1 S1' C11' -18.5(11) 16_657 . . . ?
S2 Ag1 S1' C11' 98.1(11) 16_657 . . . ?
S1 Ag1 S1' C11' -21.0(12) . . . . ?
